data_1530431
loop_
_publ_author_name
'Mokeeva, V.I.'
'Makarov, E.S.'

_publ_section_title
;
 The isomorphism in melilites - the refinement of the crystal structures
 of akermanite and the intermediate melilite
;
_journal_name_full Geokhimiya
_journal_page_first 1541
_journal_page_last 1544
_journal_volume 1979
_journal_year 1979
_chemical_formula_sum 'Al1.25 Ca1.96 Fe0.12 Mg0.24 Na0.05 O7 Si1.39'
_chemical_name_systematic
;
(Ca1.96 Na.05) (Mg.24 Al.64 Fe.12) (Si1.39 Al.61) O7
;
_space_group_IT_number 113
_symmetry_space_group_name_Hall 'P -4 2ab'
_symmetry_space_group_name_H-M 'P -4 21 m'
_cell_angle_alpha 90
_cell_angle_beta 90
_cell_angle_gamma 90
_cell_formula_units_Z 2
_cell_length_a 7.738
_cell_length_b 7.738
_cell_length_c 5.045
_cell_volume 302.078
_citation_journal_id_ASTM GEOKAQ
_cod_data_source_file Mokeeva_GEOKAQ_1979_2000.cif
_cod_data_source_block Al1.25Ca1.96Fe0.12Mg0.24Na0.05O7Si1.39
_cod_original_cell_volume 302.0777
_cod_database_code 1530431

loop_
_symmetry_equiv_pos_as_xyz
x,y,z
y,-x,-z
-x,-y,z
-y,x,-z
x+1/2,-y+1/2,-z
-y+1/2,-x+1/2,z
-x+1/2,y+1/2,-z
y+1/2,x+1/2,z

loop_
_atom_site_label
_atom_site_type_symbol
_atom_site_fract_x
_atom_site_fract_y
_atom_site_fract_z
_atom_site_occupancy
_atom_site_U_iso_or_equiv
Ca1 Ca+2 0.3369 0.1631 0.5112 0.975 0.0
Al2 Al+3 0.1433 0.3567 0.9538 0.305 0.0
Fe1 Fe+2 0 0 0 0.12 0.0
Al1 Al+3 0 0 0 0.64 0.0
Mg1 Mg+2 0 0 0 0.24 0.0
Si1 Si+4 0.1433 0.3567 0.9538 0.695 0.0
O3 O-2 0.0851 0.1748 0.8017 1 0.0
Na1 Na+1 0.3369 0.1631 0.5112 0.025 0.0
O1 O-2 0.5 0 0.1798 1 0.0
O2 O-2 0.1409 0.3591 0.273 1 0.0
